data_1516349
loop_
_publ_author_name
'Vitaliano, Rosa'
'Fratoddi, Ilaria'
'Venditti, Iole'
'Roviello, Giuseppina'
'Battocchio, Chiara'
'Polzonetti, Giovanni'
'Russo, Maria Vittoria'

_publ_section_title
;
 Self-assembled monolayers based on Pd-containing organometallic thiols:
 preparation and structural characterization.
;
_journal_issue 52
_journal_name_full 'The journal of physical chemistry. A'
_journal_page_first 14730
_journal_page_last 14740
_journal_paper_doi 10.1021/jp904865k
_journal_volume 113
_journal_year 2009
_chemical_formula_moiety 'C64 H76 Cl2 P4 Pd2'
_chemical_formula_sum 'C64 H76 Cl2 P4 Pd2'
_chemical_formula_weight 1252.83
_chemical_name_systematic
;
(4,4'diethynyldiphenyl)bis[chlorobis(tributylphosphine)palladium(II)] 
;
_space_group_IT_number 15
_symmetry_cell_setting monoclinic
_symmetry_space_group_name_Hall '-C 2yc'
_symmetry_space_group_name_H-M 'C 1 2/c 1'
_atom_sites_solution_hydrogens geom
_atom_sites_solution_primary direct
_atom_sites_solution_secondary difmap
_audit_creation_method SHELXL-97
_cell_angle_alpha 90.00
_cell_angle_beta 101.51
_cell_angle_gamma 90.00
_cell_formula_units_Z 4
_cell_length_a 26.721
_cell_length_b 12.755
_cell_length_c 21.264
_cell_measurement_reflns_used 266
_cell_measurement_temperature 173(2)
_cell_measurement_theta_max 18.806
_cell_measurement_theta_min 4.313
_cell_volume 7101.587
_computing_cell_refinement 'Dirax/lsq (Duisenberg & Schreurs 1989-2000)'
_computing_data_collection 'Collect (Nonius BV, 1997-2000)'
_computing_data_reduction 'EvalCCD (Duisenberg & Schreurs 1990-2000)'
_computing_molecular_graphics 'Ortep-3 for Windows (Farrugia, 1997)'
_computing_structure_refinement 'SHELXL-97 (Sheldrick, 1997)'
_computing_structure_solution 'SHELXS-97 (Sheldrick, 1990)'
_diffrn_ambient_temperature 173(2)
_diffrn_detector 'CCD plate'
_diffrn_detector_area_resol_mean 9
_diffrn_measured_fraction_theta_full 0.995
_diffrn_measured_fraction_theta_max 0.995
_diffrn_measurement_device '95mm CCD camera on \k-goniostat'
_diffrn_measurement_device_type 'Bruker-Nonius KappaCCD'
_diffrn_measurement_method 'CCD rotation images, thick slices'
_diffrn_radiation_monochromator graphite
_diffrn_radiation_source 'fine-focus sealed tube'
_diffrn_radiation_type MoK\a
_diffrn_radiation_wavelength 0.71073
_diffrn_reflns_av_R_equivalents 0.0747
_diffrn_reflns_av_sigmaI/netI 0.1346
_diffrn_reflns_limit_h_max 30
_diffrn_reflns_limit_h_min -27
_diffrn_reflns_limit_k_max 14
_diffrn_reflns_limit_k_min -13
_diffrn_reflns_limit_l_max 24
_diffrn_reflns_limit_l_min -24
_diffrn_reflns_number 21606
_diffrn_reflns_theta_full 24.02
_diffrn_reflns_theta_max 24.02
_diffrn_reflns_theta_min 3.11
_diffrn_source 'Enraf Nonius FR590'
_exptl_absorpt_coefficient_mu 0.704
_exptl_absorpt_correction_T_max 0.9329
_exptl_absorpt_correction_T_min 0.8720
_exptl_absorpt_correction_type multi-scan
_exptl_absorpt_process_details
;
SADABS (Bruker, 2000)
;
_exptl_crystal_colour white
_exptl_crystal_density_diffrn 1.172
_exptl_crystal_density_meas ?
_exptl_crystal_density_method 'not measured'
_exptl_crystal_description prism
_exptl_crystal_F_000 2584
_exptl_crystal_size_max 0.20
_exptl_crystal_size_mid 0.20
_exptl_crystal_size_min 0.10
_refine_diff_density_max 0.946
_refine_diff_density_min -0.970
_refine_diff_density_rms 0.118
_refine_ls_extinction_method none
_refine_ls_goodness_of_fit_ref 0.895
_refine_ls_hydrogen_treatment constr
_refine_ls_matrix_type full
_refine_ls_number_parameters 325
_refine_ls_number_reflns 5553
_refine_ls_number_restraints 243
_refine_ls_restrained_S_all 0.888
_refine_ls_R_factor_all 0.1939
_refine_ls_R_factor_gt 0.0869
_refine_ls_shift/su_max 0.001
_refine_ls_shift/su_mean 0.000
_refine_ls_structure_factor_coef Fsqd
_refine_ls_weighting_details 'calc w=1/[\s^2^(Fo^2^)+(0.1725P)^2^+92.0813P] where P=(Fo^2^+2Fc^2^)/3'
_refine_ls_weighting_scheme calc
_refine_ls_wR_factor_gt 0.2263
_refine_ls_wR_factor_ref 0.2993
_reflns_number_gt 2661
_reflns_number_total 5553
_reflns_threshold_expression >2sigma(I)
_cod_data_source_file jp904865k_si_002.cif
_cod_data_source_block pdr2_lt
_cod_depositor_comments
;
The following automatic conversions were performed:

'_exptl_crystal_density_meas' value 'no' was changed to '?' - the
value is perceived as not measured.

Automatic conversion script
Id: cif_fix_values 3008 2015-01-20 13:52:24Z robertas 
;
_cod_original_cell_volume 7101.7
_cod_original_sg_symbol_H-M C2/c
_cod_database_code 1516349

loop_
_symmetry_equiv_pos_as_xyz
'x, y, z'
'-x, y, -z+1/2'
'x+1/2, y+1/2, z'
'-x+1/2, y+1/2, -z+1/2'
'-x, -y, -z'
'x, -y, z-1/2'
'-x+1/2, -y+1/2, -z'
'x+1/2, -y+1/2, z-1/2'

loop_
_atom_site_label
_atom_site_type_symbol
_atom_site_fract_x
_atom_site_fract_y
_atom_site_fract_z
_atom_site_U_iso_or_equiv
_atom_site_adp_type
_atom_site_occupancy
_atom_site_symmetry_multiplicity
_atom_site_calc_flag
_atom_site_refinement_flags
_atom_site_disorder_assembly
_atom_site_disorder_group
Pd1 Pd 0.64269(3) 0.02538(7) 0.66401(5) 0.0614(5) Uani 1 1 d U . .
P1 P 0.57509(12) 0.1265(3) 0.61326(17) 0.0767(12) Uani 1 1 d DU A .
Cl1 Cl 0.68896(13) 0.1672(3) 0.71526(19) 0.0941(13) Uani 1 1 d U . .
P2 P 0.70382(13) -0.0970(3) 0.7061(2) 0.0945(14) Uani 1 1 d DU . .
C1 C 0.6066(4) -0.0931(10) 0.6197(7) 0.081(4) Uani 1 1 d U . .
C2 C 0.5855(5) -0.1678(9) 0.5905(7) 0.078(4) Uani 1 1 d U . .
C3 C 0.5597(3) -0.2646(5) 0.5636(4) 0.071(4) Uani 1 1 d GDU . .
C4 C 0.5235(4) -0.3120(7) 0.5928(4) 0.130(8) Uani 1 1 d GDU . .
H4 H 0.5151 -0.2821 0.6293 0.130 Uiso 1 1 calc R . .
C5 C 0.4998(3) -0.4041(7) 0.5677(4) 0.117(7) Uani 1 1 d GDU . .
H5 H 0.4755 -0.4359 0.5873 0.117 Uiso 1 1 calc R . .
C6 C 0.5123(3) -0.4489(5) 0.5133(4) 0.047(3) Uani 1 1 d GDU . .
C7 C 0.5486(3) -0.4015(6) 0.4840(3) 0.068(4) Uani 1 1 d GDU . .
H7 H 0.5570 -0.4314 0.4476 0.068 Uiso 1 1 calc R . .
C8 C 0.5723(3) -0.3094(6) 0.5091(4) 0.064(3) Uani 1 1 d GDU . .
H8 H 0.5965 -0.2776 0.4895 0.064 Uiso 1 1 calc R . .
C1A C 0.5745(5) 0.2615(8) 0.6405(5) 0.070(4) Uani 1 1 d DU . .
H1A1 H 0.6062 0.2947 0.6357 0.070 Uiso 1 1 calc R . .
H1A2 H 0.5468 0.2982 0.6128 0.070 Uiso 1 1 calc R . .
C2A C 0.5683(5) 0.2744(8) 0.7102(6) 0.080(4) Uani 1 1 d DU . .
H2A1 H 0.5331 0.2602 0.7127 0.080 Uiso 1 1 calc R . .
H2A2 H 0.5896 0.2232 0.7367 0.080 Uiso 1 1 calc R . .
C3A C 0.5827(7) 0.3843(9) 0.7371(7) 0.111(6) Uani 1 1 d DU . .
H3A1 H 0.5615 0.4358 0.7107 0.111 Uiso 1 1 calc R . .
H3A2 H 0.6180 0.3986 0.7351 0.111 Uiso 1 1 calc R . .
C4A C 0.5759(8) 0.3955(14) 0.8069(8) 0.160(9) Uani 1 1 d DU . .
H4A1 H 0.5403 0.3909 0.8084 0.160 Uiso 1 1 calc R . .
H4A2 H 0.5890 0.4622 0.8236 0.160 Uiso 1 1 calc R . .
H4A3 H 0.5942 0.3404 0.8325 0.160 Uiso 1 1 calc R . .
C1B C 0.5721(8) 0.1396(18) 0.5267(6) 0.164(11) Uani 1 1 d DU . .
H1B1 H 0.5681 0.0705 0.5073 0.164 Uiso 1 1 calc R . .
H1B2 H 0.5422 0.1805 0.5082 0.164 Uiso 1 1 calc R . .
C2B C 0.6199(11) 0.192(2) 0.5099(10) 0.228(16) Uani 1 1 d DU . .
H2B1 H 0.6099 0.2169 0.4660 0.228 Uiso 1 1 calc R . .
H2B2 H 0.6265 0.2543 0.5367 0.228 Uiso 1 1 calc R . .
C3B C 0.6717(15) 0.136(4) 0.5146(19) 0.34(3) Uani 1 1 d DU . .
C4B C 0.682(4) 0.134(12) 0.446(3) 0.94(11) Uani 1 1 d DU . .
C1C C 0.5131(4) 0.0798(13) 0.6092(11) 0.164(11) Uani 1 1 d DU . .
C34C C 0.4116(5) 0.0578(13) 0.6331(8) 0.109(5) Uani 1 1 d DU . .
C2CA C 0.5069(7) 0.0377(18) 0.6731(12) 0.063(7) Uani 0.50 1 d PDU A 1
H2C1 H 0.5072 0.0942 0.7037 0.063 Uiso 0.50 1 calc PR A 1
H2C2 H 0.5342 -0.0109 0.6899 0.063 Uiso 0.50 1 calc PR A 1
C3CA C 0.4550(6) -0.0186(14) 0.6602(12) 0.076(8) Uani 0.50 1 d PDU A 1
H3C1 H 0.4555 -0.0751 0.6298 0.076 Uiso 0.50 1 calc PR A 1
H3C2 H 0.4489 -0.0489 0.6998 0.076 Uiso 0.50 1 calc PR A 1
C2CB C 0.4572(5) 0.1081(18) 0.6087(11) 0.085(9) Uani 0.50 1 d PDU A 2
H2C3 H 0.4433 0.1202 0.5636 0.085 Uiso 0.50 1 calc PR A 2
H2C4 H 0.4598 0.1771 0.6283 0.085 Uiso 0.50 1 calc PR A 2
C4CB C 0.3633(8) 0.110(3) 0.5937(18) 0.154(18) Uani 0.50 1 d PDU A .
C1D C 0.7564(6) -0.0604(14) 0.7651(8) 0.140(7) Uani 1 1 d DU . .
H1D1 H 0.7808 -0.1174 0.7741 0.140 Uiso 1 1 calc R . .
H1D2 H 0.7734 0.0003 0.7515 0.140 Uiso 1 1 calc R . .
C2D C 0.7343(7) -0.0345(16) 0.8243(9) 0.126(7) Uani 1 1 d DU . .
H2D1 H 0.7025 -0.0713 0.8242 0.126 Uiso 1 1 calc R . .
H2D2 H 0.7293 0.0402 0.8287 0.126 Uiso 1 1 calc R . .
C3D C 0.7782(9) -0.077(2) 0.8762(14) 0.38(3) Uani 1 1 d DU . .
H3D1 H 0.7659 -0.0953 0.9147 0.382 Uiso 1 1 calc R . .
H3D2 H 0.7937 -0.1377 0.8609 0.382 Uiso 1 1 calc R . .
C4D C 0.8163(12) 0.0138(18) 0.8896(11) 0.204(14) Uani 1 1 d DU . .
H4D1 H 0.8439 -0.0052 0.9241 0.204 Uiso 1 1 calc R . .
H4D2 H 0.7995 0.0751 0.9014 0.204 Uiso 1 1 calc R . .
H4D3 H 0.8296 0.0283 0.8518 0.204 Uiso 1 1 calc R . .
C1E C 0.6794(5) -0.2184(9) 0.7297(8) 0.099(5) Uani 1 1 d DU C .
H1E1 H 0.6674 -0.2599 0.6914 0.099 Uiso 1 1 calc R . .
H1E2 H 0.7073 -0.2565 0.7561 0.099 Uiso 1 1 calc R . .
C2E C 0.6355(6) -0.2096(14) 0.7671(8) 0.128(6) Uiso 1 1 d D . .
H2E3 H 0.6416 -0.1489 0.7951 0.128 Uiso 0.50 1 calc PR B 4
H2E4 H 0.6038 -0.1977 0.7367 0.128 Uiso 0.50 1 calc PR B 4
C3EA C 0.6290(19) -0.306(3) 0.808(2) 0.186(19) Uiso 0.50 1 d PD C 4
C4EA C 0.5733(19) -0.295(4) 0.816(3) 0.19(2) Uiso 0.50 1 d PD C 4
C3EB C 0.6056(10) -0.3148(18) 0.7567(14) 0.089(9) Uiso 0.50 1 d PD C 5
C4EB C 0.5531(12) -0.320(3) 0.777(2) 0.137(14) Uiso 0.50 1 d PD C 5
C1F C 0.7392(6) -0.1419(12) 0.6440(9) 0.139(8) Uani 1 1 d DU . .
H1F1 H 0.7626 -0.1971 0.6621 0.139 Uiso 1 1 calc R . .
H1F2 H 0.7150 -0.1716 0.6083 0.139 Uiso 1 1 calc R . .
C2F C 0.7691(10) -0.0552(18) 0.6189(13) 0.235(16) Uani 1 1 d DU . .
H2F1 H 0.7878 -0.0215 0.6574 0.235 Uiso 1 1 calc R . .
H2F2 H 0.7432 -0.0052 0.5997 0.235 Uiso 1 1 calc R . .
C3F C 0.8072(15) -0.056(5) 0.573(2) 0.47(4) Uani 1 1 d DU . .
H3F1 H 0.8010 -0.0015 0.5405 0.474 Uiso 1 1 calc R . .
H3F2 H 0.8428 -0.0565 0.5948 0.474 Uiso 1 1 calc R . .
C4F C 0.786(2) -0.164(5) 0.549(3) 0.48(4) Uani 1 1 d DU . .

loop_
_atom_site_aniso_label
_atom_site_aniso_U_11
_atom_site_aniso_U_22
_atom_site_aniso_U_33
_atom_site_aniso_U_23
_atom_site_aniso_U_13
_atom_site_aniso_U_12
Pd1 0.0436(6) 0.0333(6) 0.0954(8) -0.0121(5) -0.0148(5) 0.0038(4)
P1 0.059(2) 0.068(2) 0.085(3) -0.0276(19) -0.0312(18) 0.0214(17)
Cl1 0.071(2) 0.059(2) 0.127(3) -0.019(2) -0.042(2) -0.0126(17)
P2 0.050(2) 0.068(2) 0.165(4) 0.048(3) 0.019(2) 0.0186(18)
C1 0.042(7) 0.054(8) 0.142(12) -0.041(9) 0.005(8) -0.002(6)
C2 0.073(9) 0.038(7) 0.115(11) -0.032(7) 0.003(8) 0.004(7)
C3 0.057(8) 0.037(7) 0.108(11) -0.022(7) -0.007(7) 0.011(6)
C4 0.161(16) 0.097(12) 0.164(15) -0.084(12) 0.113(14) -0.084(12)
C5 0.148(15) 0.074(11) 0.160(15) -0.067(11) 0.103(13) -0.055(11)
C6 0.046(6) 0.036(6) 0.058(7) 0.000(5) 0.008(5) -0.010(5)
C7 0.063(8) 0.089(10) 0.052(7) -0.020(7) 0.012(6) -0.038(7)
C8 0.054(7) 0.059(8) 0.081(9) -0.011(7) 0.015(7) -0.019(6)
C1A 0.074(8) 0.044(7) 0.086(10) -0.001(7) 0.001(7) 0.019(6)
C2A 0.101(11) 0.040(7) 0.109(11) -0.018(7) 0.044(9) -0.008(7)
C3A 0.126(14) 0.062(9) 0.161(16) -0.029(10) 0.066(12) -0.037(9)
C4A 0.21(2) 0.126(15) 0.190(19) -0.090(14) 0.140(17) -0.096(15)
C1B 0.162(19) 0.24(3) 0.059(12) -0.049(14) -0.044(12) 0.101(19)
C2B 0.30(4) 0.33(4) 0.065(13) 0.021(18) 0.07(2) 0.10(3)
C3B 0.27(4) 0.45(6) 0.24(4) -0.07(4) -0.11(3) 0.05(4)
C4B 0.83(13) 1.07(14) 0.99(14) 0.06(9) 0.34(9) -0.14(9)
C1C 0.034(8) 0.115(15) 0.32(3) -0.142(19) -0.020(13) 0.002(9)
C34C 0.047(8) 0.123(13) 0.157(15) 0.018(12) 0.022(9) -0.013(9)
C2CA 0.026(11) 0.057(16) 0.11(2) -0.042(15) 0.014(13) -0.008(11)
C3CA 0.09(2) 0.074(17) 0.060(15) -0.009(14) 0.016(14) -0.048(16)
C2CB 0.09(2) 0.08(2) 0.064(17) 0.000(14) -0.026(15) 0.020(16)
C4CB 0.045(17) 0.22(4) 0.18(3) 0.10(3) -0.024(19) -0.03(2)
C1D 0.104(14) 0.094(13) 0.21(2) 0.043(14) 0.013(15) 0.037(11)
C2D 0.087(13) 0.149(18) 0.132(16) -0.048(13) -0.004(11) 0.002(12)
C3D 0.35(5) 0.43(6) 0.46(6) 0.06(5) 0.30(5) 0.08(5)
C4D 0.32(4) 0.16(2) 0.114(16) -0.057(15) 0.01(2) -0.10(2)
C1E 0.076(9) 0.076(10) 0.162(14) 0.044(10) 0.064(10) 0.036(8)
C1F 0.083(11) 0.120(14) 0.24(2) 0.099(15) 0.093(13) 0.040(10)
C2F 0.24(3) 0.32(4) 0.18(2) 0.05(2) 0.13(2) 0.14(3)
C3F 0.40(7) 0.67(9) 0.31(5) -0.11(6) -0.03(5) 0.31(6)
C4F 0.38(6) 0.57(8) 0.60(8) 0.08(6) 0.36(6) 0.01(6)

loop_
_atom_type_symbol
_atom_type_description
_atom_type_scat_dispersion_real
_atom_type_scat_dispersion_imag
_atom_type_scat_source
C C 0.0033 0.0016 'International Tables Vol C Tables 4.2.6.8 and 6.1.1.4'
H H 0.0000 0.0000 'International Tables Vol C Tables 4.2.6.8 and 6.1.1.4'
Pd Pd -0.9988 1.0072 'International Tables Vol C Tables 4.2.6.8 and 6.1.1.4'
Cl Cl 0.1484 0.1585 'International Tables Vol C Tables 4.2.6.8 and 6.1.1.4'
P P 0.1023 0.0942 'International Tables Vol C Tables 4.2.6.8 and 6.1.1.4'

loop_
_geom_angle_atom_site_label_1
_geom_angle_atom_site_label_2
_geom_angle_atom_site_label_3
_geom_angle
_geom_angle_site_symmetry_3
_geom_angle_publ_flag
C1 Pd1 P1 86.6(4) . no
C1 Pd1 P2 84.6(4) . no
P1 Pd1 P2 171.23(14) . no
C1 Pd1 Cl1 177.7(4) . no
P1 Pd1 Cl1 94.45(12) . no
P2 Pd1 Cl1 94.30(15) . no
C1C P1 C1A 105.7(7) . no
C1C P1 C1B 97.5(11) . no
C1A P1 C1B 103.4(8) . no
C1C P1 Pd1 118.6(7) . no
C1A P1 Pd1 115.9(4) . no
C1B P1 Pd1 113.2(6) . no
C1D P2 C1E 108.3(8) . no
C1D P2 C1F 98.2(9) . no
C1E P2 C1F 101.4(7) . no
C1D P2 Pd1 120.2(6) . no
C1E P2 Pd1 115.1(4) . no
C1F P2 Pd1 110.8(5) . no
C2 C1 Pd1 177.3(12) . no
C1 C2 C3 172.2(15) . no
C4 C3 C8 120.0 . no
C4 C3 C2 120.3(8) . no
C8 C3 C2 119.7(8) . no
C5 C4 C3 120.0 . no
C5 C4 H4 120.0 . no
C3 C4 H4 120.0 . no
C4 C5 C6 120.0 . no
C4 C5 H5 120.0 . no
C6 C5 H5 120.0 . no
C7 C6 C5 120.0 . no
C7 C6 C6 119.8(10) 5_646 no
C5 C6 C6 120.2(10) 5_646 no
C6 C7 C8 120.0 . no
C6 C7 H7 120.0 . no
C8 C7 H7 120.0 . no
C7 C8 C3 120.0 . no
C7 C8 H8 120.0 . no
C3 C8 H8 120.0 . no
C2A C1A P1 114.8(7) . no
C2A C1A H1A1 108.6 . no
P1 C1A H1A1 108.6 . no
C2A C1A H1A2 108.6 . no
P1 C1A H1A2 108.6 . no
H1A1 C1A H1A2 107.5 . no
C3A C2A C1A 113.1(9) . no
C3A C2A H2A1 109.0 . no
C1A C2A H2A1 109.0 . no
C3A C2A H2A2 109.0 . no
C1A C2A H2A2 109.0 . no
H2A1 C2A H2A2 107.8 . no
C2A C3A C4A 112.1(11) . no
C2A C3A H3A1 109.2 . no
C4A C3A H3A1 109.2 . no
C2A C3A H3A2 109.2 . no
C4A C3A H3A2 109.2 . no
H3A1 C3A H3A2 107.9 . no
C3A C4A H4A1 109.5 . no
C3A C4A H4A2 109.5 . no
H4A1 C4A H4A2 109.5 . no
C3A C4A H4A3 109.5 . no
H4A1 C4A H4A3 109.5 . no
H4A2 C4A H4A3 109.5 . no
C2B C1B P1 113.5(12) . no
C2B C1B H1B1 108.9 . no
P1 C1B H1B1 108.9 . no
C2B C1B H1B2 108.9 . no
P1 C1B H1B2 108.9 . no
H1B1 C1B H1B2 107.7 . no
C3B C2B C1B 124(3) . no
C3B C2B H2B1 106.4 . no
C1B C2B H2B1 106.4 . no
C3B C2B H2B2 106.4 . no
C1B C2B H2B2 106.4 . no
H2B1 C2B H2B2 106.5 . no
C2B C3B C4B 106.1(14) . no
C2CA C1C C2CB 79.0(15) . no
C2CA C1C P1 110.6(12) . no
C2CB C1C P1 146.4(14) . no
C3CA C34C C4CB 165(2) . no
C3CA C34C C2CB 78.6(13) . no
C4CB C34C C2CB 105.6(16) . no
C1C C2CA C3CA 105.3(16) . no
C1C C2CA H2C1 110.7 . no
C3CA C2CA H2C1 110.7 . no
C1C C2CA H2C2 110.7 . no
C3CA C2CA H2C2 110.7 . no
H2C1 C2CA H2C2 108.8 . no
C34C C3CA C2CA 111.0(15) . no
C34C C3CA H3C1 109.4 . no
C2CA C3CA H3C1 109.4 . no
C34C C3CA H3C2 109.4 . no
C2CA C3CA H3C2 109.4 . no
H3C1 C3CA H3C2 108.0 . no
C1C C2CB C34C 136.7(17) . no
C1C C2CB H2C3 103.0 . no
C34C C2CB H2C3 103.0 . no
C1C C2CB H2C4 103.0 . no
C34C C2CB H2C4 103.0 . no
H2C3 C2CB H2C4 105.1 . no
C2D C1D P2 105.2(11) . no
C2D C1D H1D1 110.7 . no
P2 C1D H1D1 110.7 . no
C2D C1D H1D2 110.7 . no
P2 C1D H1D2 110.7 . no
H1D1 C1D H1D2 108.8 . no
C1D C2D C3D 98.8(18) . no
C1D C2D H2D1 112.0 . no
C3D C2D H2D1 112.0 . no
C1D C2D H2D2 112.0 . no
C3D C2D H2D2 112.0 . no
H2D1 C2D H2D2 109.7 . no
C4D C3D C2D 105(2) . no
C4D C3D H3D1 110.8 . no
C2D C3D H3D1 110.8 . no
C4D C3D H3D2 110.8 . no
C2D C3D H3D2 110.8 . no
H3D1 C3D H3D2 108.9 . no
C3D C4D H4D1 109.5 . no
C3D C4D H4D2 109.5 . no
H4D1 C4D H4D2 109.5 . no
C3D C4D H4D3 109.5 . no
H4D1 C4D H4D3 109.5 . no
H4D2 C4D H4D3 109.5 . no
C2E C1E P2 116.0(10) . no
C2E C1E H1E1 108.3 . no
P2 C1E H1E1 108.3 . no
C2E C1E H1E2 108.3 . no
P2 C1E H1E2 108.3 . no
H1E1 C1E H1E2 107.4 . no
C3EA C2E C1E 114(2) . no
C3EA C2E C3EB 44(2) . no
C1E C2E C3EB 106.6(15) . no
C3EA C2E H2E3 108.6 . no
C1E C2E H2E3 108.6 . no
C3EB C2E H2E3 142.7 . no
C3EA C2E H2E4 108.6 . no
C1E C2E H2E4 108.6 . no
C3EB C2E H2E4 71.6 . no
H2E3 C2E H2E4 107.6 . no
C2E C3EA C4EA 102(3) . no
C4EB C3EB C2E 118(2) . no
C2F C1F P2 113.7(13) . no
C2F C1F H1F1 108.8 . no
P2 C1F H1F1 108.8 . no
C2F C1F H1F2 108.8 . no
P2 C1F H1F2 108.8 . no
H1F1 C1F H1F2 107.7 . no
C1F C2F C3F 133(3) . no
C1F C2F H2F1 104.1 . no
C3F C2F H2F1 104.1 . no
C1F C2F H2F2 104.1 . no
C3F C2F H2F2 104.1 . no
H2F1 C2F H2F2 105.5 . no
C4F C3F C2F 88(3) . no
C4F C3F H3F1 114.0 . no
C2F C3F H3F1 114.0 . no
C4F C3F H3F2 114.0 . no
C2F C3F H3F2 114.0 . no
H3F1 C3F H3F2 111.2 . no

loop_
_geom_bond_atom_site_label_1
_geom_bond_atom_site_label_2
_geom_bond_distance
_geom_bond_site_symmetry_2
_geom_bond_publ_flag
Pd1 C1 1.934(12) . no
Pd1 P1 2.305(3) . no
Pd1 P2 2.307(3) . no
Pd1 Cl1 2.335(3) . no
P1 C1C 1.747(12) . no
P1 C1A 1.817(10) . no
P1 C1B 1.834(14) . no
P2 C1D 1.751(14) . no
P2 C1E 1.792(11) . no
P2 C1F 1.860(14) . no
C1 C2 1.213(15) . no
C2 C3 1.474(13) . no
C3 C4 1.3900 . no
C3 C8 1.3900 . no
C4 C5 1.3900 . no
C4 H4 0.9300 . no
C5 C6 1.3900 . no
C5 H5 0.9300 . no
C6 C7 1.3900 . no
C6 C6 1.519(10) 5_646 no
C7 C8 1.3900 . no
C7 H7 0.9300 . no
C8 H8 0.9300 . no
C1A C2A 1.534(9) . no
C1A H1A1 0.9700 . no
C1A H1A2 0.9700 . no
C2A C3A 1.533(9) . no
C2A H2A1 0.9700 . no
C2A H2A2 0.9700 . no
C3A C4A 1.538(9) . no
C3A H3A1 0.9700 . no
C3A H3A2 0.9700 . no
C4A H4A1 0.9600 . no
C4A H4A2 0.9600 . no
C4A H4A3 0.9600 . no
C1B C2B 1.546(10) . no
C1B H1B1 0.9700 . no
C1B H1B2 0.9700 . no
C2B C3B 1.543(10) . no
C2B H2B1 0.9700 . no
C2B H2B2 0.9700 . no
C3B C4B 1.544(10) . no
C1C C2CA 1.499(10) . no
C1C C2CB 1.532(9) . no
C34C C3CA 1.536(10) . no
C34C C4CB 1.540(10) . no
C34C C2CB 1.557(10) . no
C2CA C3CA 1.538(10) . no
C2CA H2C1 0.9700 . no
C2CA H2C2 0.9700 . no
C3CA H3C1 0.9700 . no
C3CA H3C2 0.9700 . no
C2CB H2C3 0.9700 . no
C2CB H2C4 0.9700 . no
C1D C2D 1.529(9) . no
C1D H1D1 0.9700 . no
C1D H1D2 0.9700 . no
C2D C3D 1.537(10) . no
C2D H2D1 0.9700 . no
C2D H2D2 0.9700 . no
C3D C4D 1.527(10) . no
C3D H3D1 0.9700 . no
C3D H3D2 0.9700 . no
C4D H4D1 0.9600 . no
C4D H4D2 0.9600 . no
C4D H4D3 0.9600 . no
C1E C2E 1.547(9) . no
C1E H1E1 0.9700 . no
C1E H1E2 0.9700 . no
C2E C3EA 1.539(10) . no
C2E C3EB 1.555(10) . no
C2E H2E3 0.9700 . no
C2E H2E4 0.9700 . no
C3EA C4EA 1.541(10) . no
C3EB C4EB 1.544(10) . no
C1F C2F 1.523(10) . no
C1F H1F1 0.9700 . no
C1F H1F2 0.9700 . no
C2F C3F 1.544(10) . no
C2F H2F1 0.9700 . no
C2F H2F2 0.9700 . no
C3F C4F 1.540(10) . no
C3F H3F1 0.9700 . no
C3F H3F2 0.9700 . no

loop_
_geom_torsion_atom_site_label_1
_geom_torsion_atom_site_label_2
_geom_torsion_atom_site_label_3
_geom_torsion_atom_site_label_4
_geom_torsion
_geom_torsion_site_symmetry_1
_geom_torsion_site_symmetry_4
_geom_torsion_publ_flag
C1 Pd1 P1 C1C 43.3(9) . . no
P2 Pd1 P1 C1C 45.6(13) . . no
Cl1 Pd1 P1 C1C -138.8(7) . . no
C1 Pd1 P1 C1A 170.7(7) . . no
P2 Pd1 P1 C1A 173.0(10) . . no
Cl1 Pd1 P1 C1A -11.4(5) . . no
C1 Pd1 P1 C1B -70.1(10) . . no
P2 Pd1 P1 C1B -67.8(14) . . no
Cl1 Pd1 P1 C1B 107.8(9) . . no
C1 Pd1 P2 C1D -174.1(9) . . no
P1 Pd1 P2 C1D -176.4(11) . . no
Cl1 Pd1 P2 C1D 8.0(8) . . no
C1 Pd1 P2 C1E -41.7(8) . . no
P1 Pd1 P2 C1E -44.0(13) . . no
Cl1 Pd1 P2 C1E 140.4(6) . . no
C1 Pd1 P2 C1F 72.6(8) . . no
P1 Pd1 P2 C1F 70.3(12) . . no
Cl1 Pd1 P2 C1F -105.3(6) . . no
P1 Pd1 C1 C2 114(28) . . no
P2 Pd1 C1 C2 -65(28) . . no
Cl1 Pd1 C1 C2 -2(38) . . no
Pd1 C1 C2 C3 127(27) . . no
C1 C2 C3 C4 36(9) . . no
C1 C2 C3 C8 -143(9) . . no
C8 C3 C4 C5 0.0 . . no
C2 C3 C4 C5 -179.1(9) . . no
C3 C4 C5 C6 0.0 . . no
C4 C5 C6 C7 0.0 . . no
C4 C5 C6 C6 178.3(13) . 5_646 no
C5 C6 C7 C8 0.0 . . no
C6 C6 C7 C8 -178.3(13) 5_646 . no
C6 C7 C8 C3 0.0 . . no
C4 C3 C8 C7 0.0 . . no
C2 C3 C8 C7 179.1(9) . . no
C1C P1 C1A C2A 69.0(13) . . no
C1B P1 C1A C2A 170.9(11) . . no
Pd1 P1 C1A C2A -64.6(10) . . no
P1 C1A C2A C3A 164.0(11) . . no
C1A C2A C3A C4A 179.7(14) . . no
C1C P1 C1B C2B 173.6(18) . . no
C1A P1 C1B C2B 65.4(19) . . no
Pd1 P1 C1B C2B -61(2) . . no
P1 C1B C2B C3B 76(3) . . no
C1B C2B C3B C4B 117(8) . . no
C1A P1 C1C C2CA -86.6(14) . . no
C1B P1 C1C C2CA 167.1(15) . . no
Pd1 P1 C1C C2CA 45.4(15) . . no
C1A P1 C1C C2CB 15(3) . . no
C1B P1 C1C C2CB -92(3) . . no
Pd1 P1 C1C C2CB 147(3) . . no
C2CB C1C C2CA C3CA 43.8(18) . . no
P1 C1C C2CA C3CA -169.8(12) . . no
C4CB C34C C3CA C2CA 136(7) . . no
C2CB C34C C3CA C2CA 29(2) . . no
C1C C2CA C3CA C34C -60(2) . . no
C2CA C1C C2CB C34C -36(3) . . no
P1 C1C C2CB C34C -147(3) . . no
C3CA C34C C2CB C1C 6(3) . . no
C4CB C34C C2CB C1C -159(3) . . no
C1E P2 C1D C2D -67.6(14) . . no
C1F P2 C1D C2D -172.6(13) . . no
Pd1 P2 C1D C2D 67.6(14) . . no
P2 C1D C2D C3D 143.8(14) . . no
C1D C2D C3D C4D 85(3) . . no
C1D P2 C1E C2E 93.8(14) . . no
C1F P2 C1E C2E -163.5(13) . . no
Pd1 P2 C1E C2E -43.9(15) . . no
P2 C1E C2E C3EA -158(2) . . no
P2 C1E C2E C3EB 156.0(16) . . no
C1E C2E C3EA C4EA -159(3) . . no
C3EB C2E C3EA C4EA -70(4) . . no
C3EA C2E C3EB C4EB 84(4) . . no
C1E C2E C3EB C4EB -167(3) . . no
C1D P2 C1F C2F -63.7(18) . . no
C1E P2 C1F C2F -174.4(17) . . no
Pd1 P2 C1F C2F 63.0(18) . . no
P2 C1F C2F C3F 174(3) . . no
C1F C2F C3F C4F 18(6) . . no
